data_2235609
loop_
_publ_author_name
'Fun, Hoong-Kun'
'Quah, Ching Kheng'
'Frank, Priya V.'
'Damodara, N.'
'Kalluraya, Balakrishna'

_publ_section_title
;
 <i>N</i>'-[(<i>E</i>)-1-(4-Bromophenyl)ethylidene]-2-(2-methyl-4-nitro-1<i>H</i>-imidazol-1-yl)acetohydrazide
;
_journal_coeditor_code RZ2774
_journal_issue 7
_journal_name_full 'Acta Crystallographica Section E'
_journal_page_first o2192
_journal_paper_doi 10.1107/S160053681202795X
_journal_volume 68
_journal_year 2012
_chemical_formula_iupac 'C14 H14 Br N5 O3'
_chemical_formula_moiety 'C14 H14 Br N5 O3'
_chemical_formula_sum 'C14 H14 Br N5 O3'
_chemical_formula_weight 380.21
_chemical_name_systematic
;
<i>N</i>'-[(<i>E</i>)-1-(4-Bromophenyl)ethylidene]-2-(2-methyl-4-nitro-
1<i>H</i>-imidazol-1-yl)acetohydrazide
;
_space_group_IT_number 14
_symmetry_cell_setting monoclinic
_symmetry_space_group_name_Hall '-P 2ybc'
_symmetry_space_group_name_H-M 'P 1 21/c 1'
_atom_sites_solution_hydrogens geom
_atom_sites_solution_primary direct
_atom_sites_solution_secondary difmap
_audit_creation_method SHELXL-97
_cell_angle_alpha 90.00
_cell_angle_beta 90.1000(10)
_cell_angle_gamma 90.00
_cell_formula_units_Z 4
_cell_length_a 8.41760(10)
_cell_length_b 10.65410(10)
_cell_length_c 17.4933(2)
_cell_measurement_reflns_used 9969
_cell_measurement_temperature 100
_cell_measurement_theta_max 33.54
_cell_measurement_theta_min 2.33
_cell_volume 1568.83(3)
_computing_cell_refinement 'SAINT (Bruker, 2009)'
_computing_data_collection 'APEX2 (Bruker, 2009)'
_computing_data_reduction 'SAINT (Bruker, 2009)'
_computing_molecular_graphics 'SHELXTL (Sheldrick, 2008)'
_computing_publication_material 'SHELXTL (Sheldrick, 2008) and PLATON (Spek, 2009)'
_computing_structure_refinement 'SHELXTL (Sheldrick, 2008)'
_computing_structure_solution 'SHELXTL (Sheldrick, 2008)'
_diffrn_ambient_temperature 100
_diffrn_measured_fraction_theta_full 0.998
_diffrn_measured_fraction_theta_max 0.998
_diffrn_measurement_device_type
;
Bruker SMART APEXII CCD area-detector
;
_diffrn_measurement_method '\f and \w scans'
_diffrn_radiation_monochromator graphite
_diffrn_radiation_source 'fine-focus sealed tube'
_diffrn_radiation_type MoK\a
_diffrn_radiation_wavelength 0.71073
_diffrn_reflns_av_R_equivalents 0.0398
_diffrn_reflns_av_sigmaI/netI 0.0250
_diffrn_reflns_limit_h_max 13
_diffrn_reflns_limit_h_min -13
_diffrn_reflns_limit_k_max 16
_diffrn_reflns_limit_k_min -16
_diffrn_reflns_limit_l_max 27
_diffrn_reflns_limit_l_min -27
_diffrn_reflns_number 45099
_diffrn_reflns_theta_full 33.87
_diffrn_reflns_theta_max 33.87
_diffrn_reflns_theta_min 2.24
_diffrn_standards_number 0
_exptl_absorpt_coefficient_mu 2.643
_exptl_absorpt_correction_T_max 0.7005
_exptl_absorpt_correction_T_min 0.4414
_exptl_absorpt_correction_type multi-scan
_exptl_absorpt_process_details '(<i>SADABS</i>; Bruker, 2009)'
_exptl_crystal_colour yellow
_exptl_crystal_density_diffrn 1.610
_exptl_crystal_density_method 'not measured'
_exptl_crystal_description block
_exptl_crystal_F_000 768
_exptl_crystal_size_max 0.37
_exptl_crystal_size_mid 0.325
_exptl_crystal_size_min 0.145
_refine_diff_density_max 0.882
_refine_diff_density_min -0.655
_refine_ls_extinction_method none
_refine_ls_goodness_of_fit_ref 1.022
_refine_ls_hydrogen_treatment mixed
_refine_ls_matrix_type full
_refine_ls_number_parameters 214
_refine_ls_number_reflns 6320
_refine_ls_number_restraints 0
_refine_ls_restrained_S_all 1.022
_refine_ls_R_factor_all 0.0461
_refine_ls_R_factor_gt 0.0316
_refine_ls_shift/su_max 0.001
_refine_ls_shift/su_mean 0.001
_refine_ls_structure_factor_coef Fsqd
_refine_ls_weighting_details 'calc w=1/[\s^2^(Fo^2^)+(0.0423P)^2^+0.4612P] where P=(Fo^2^+2Fc^2^)/3'
_refine_ls_weighting_scheme calc
_refine_ls_wR_factor_gt 0.0766
_refine_ls_wR_factor_ref 0.0818
_reflns_number_gt 5026
_reflns_number_total 6320
_reflns_threshold_expression I>2\s(I)
_cod_data_source_file rz2774.cif
_cod_data_source_block I
_cod_original_sg_symbol_H-M 'P 21/c'
_cod_database_code 2235609
_cod_database_fobs_code 2235609

loop_
_symmetry_equiv_pos_as_xyz
'x, y, z'
'-x, y+1/2, -z+1/2'
'-x, -y, -z'
'x, -y-1/2, z-1/2'

loop_
_atom_site_type_symbol
_atom_site_label
_atom_site_fract_x
_atom_site_fract_y
_atom_site_fract_z
_atom_site_U_iso_or_equiv
_atom_site_adp_type
_atom_site_calc_flag
_atom_site_refinement_flags
_atom_site_occupancy
_atom_site_symmetry_multiplicity
Br Br1 0.021322(19) -0.359303(13) 0.050226(9) 0.03144(5) Uani d . 1 1
O O1 0.45656(12) 0.54105(9) 0.08914(5) 0.02360(19) Uani d . 1 1
O O2 0.13283(13) 0.85764(9) 0.31753(6) 0.0269(2) Uani d . 1 1
O O3 -0.04787(11) 0.73832(11) 0.26628(7) 0.0345(3) Uani d . 1 1
N N1 0.33805(12) 0.23194(9) 0.05430(6) 0.01687(18) Uani d . 1 1
N N2 0.40021(13) 0.34967(10) 0.04122(6) 0.01891(19) Uani d . 1 1
N N3 0.31916(11) 0.50038(9) 0.22432(6) 0.01478(17) Uani d . 1 1
N N4 0.36372(12) 0.68190(10) 0.28408(6) 0.01722(18) Uani d . 1 1
N N5 0.09082(13) 0.76031(10) 0.28541(7) 0.0215(2) Uani d . 1 1
C C1 0.29424(16) -0.06979(12) -0.03559(7) 0.0221(2) Uani d . 1 1
H H1A 0.3658 -0.0588 -0.0770 0.026 Uiso calc R 1 1
C C2 0.22669(16) -0.18701(12) -0.02307(8) 0.0241(2) Uani d . 1 1
H H2A 0.2518 -0.2559 -0.0553 0.029 Uiso calc R 1 1
C C3 0.12217(16) -0.20161(12) 0.03723(8) 0.0229(2) Uani d . 1 1
C C4 0.08571(16) -0.10281(12) 0.08621(7) 0.0212(2) Uani d . 1 1
H H4A 0.0153 -0.1149 0.1280 0.025 Uiso calc R 1 1
C C5 0.15433(14) 0.01392(11) 0.07288(7) 0.0184(2) Uani d . 1 1
H H5A 0.1300 0.0822 0.1058 0.022 Uiso calc R 1 1
C C6 0.25865(14) 0.03226(11) 0.01173(7) 0.0181(2) Uani d . 1 1
C C7 0.32849(15) 0.15744(11) -0.00367(7) 0.0182(2) Uani d . 1 1
C C8 0.40582(14) 0.43392(11) 0.09867(7) 0.0168(2) Uani d . 1 1
C C9 0.35054(14) 0.39082(11) 0.17701(7) 0.0163(2) Uani d . 1 1
H H9A 0.2528 0.3399 0.1719 0.020 Uiso calc R 1 1
H H9B 0.4335 0.3382 0.2012 0.020 Uiso calc R 1 1
C C10 0.17458(14) 0.55668(11) 0.23059(7) 0.0171(2) Uani d . 1 1
H H10A 0.0746 0.5263 0.2134 0.021 Uiso calc R 1 1
C C11 0.20643(14) 0.66705(11) 0.26741(7) 0.0172(2) Uani d . 1 1
C C12 0.43050(13) 0.57897(11) 0.25673(6) 0.01558(19) Uani d . 1 1
C C13 0.38107(18) 0.19047(14) -0.08367(7) 0.0267(3) Uani d . 1 1
H H13A 0.3421 0.2744 -0.0969 0.040 Uiso calc R 1 1
H H13B 0.3378 0.1290 -0.1198 0.040 Uiso calc R 1 1
H H13C 0.4974 0.1894 -0.0862 0.040 Uiso calc R 1 1
C C14 0.60238(15) 0.54790(13) 0.26074(8) 0.0226(2) Uani d . 1 1
H H14A 0.6556 0.6059 0.2959 0.034 Uiso calc R 1 1
H H14B 0.6494 0.5557 0.2098 0.034 Uiso calc R 1 1
H H14C 0.6155 0.4616 0.2792 0.034 Uiso calc R 1 1
H H1N2 0.436(2) 0.3704(17) 0.0004(12) 0.028(5) Uiso d . 1 1

loop_
_atom_site_aniso_label
_atom_site_aniso_U_11
_atom_site_aniso_U_22
_atom_site_aniso_U_33
_atom_site_aniso_U_12
_atom_site_aniso_U_13
_atom_site_aniso_U_23
Br1 0.03837(9) 0.01604(7) 0.03988(9) -0.00786(5) -0.01265(6) 0.00296(5)
O1 0.0347(5) 0.0166(4) 0.0195(4) -0.0089(4) 0.0077(4) -0.0024(3)
O2 0.0300(5) 0.0167(4) 0.0342(5) 0.0039(3) 0.0041(4) -0.0044(4)
O3 0.0162(4) 0.0334(6) 0.0537(7) 0.0041(4) 0.0052(4) -0.0103(5)
N1 0.0189(4) 0.0138(4) 0.0179(4) -0.0020(3) 0.0007(3) -0.0014(3)
N2 0.0244(5) 0.0161(4) 0.0162(4) -0.0052(4) 0.0044(4) -0.0017(4)
N3 0.0153(4) 0.0130(4) 0.0160(4) -0.0008(3) 0.0029(3) -0.0008(3)
N4 0.0176(4) 0.0152(4) 0.0189(4) 0.0000(3) 0.0009(4) -0.0017(3)
N5 0.0204(5) 0.0181(5) 0.0261(5) 0.0030(4) 0.0068(4) 0.0003(4)
C1 0.0245(6) 0.0194(5) 0.0222(5) 0.0008(4) -0.0012(5) -0.0056(4)
C2 0.0272(6) 0.0159(5) 0.0291(6) 0.0019(5) -0.0055(5) -0.0065(5)
C3 0.0255(6) 0.0147(5) 0.0284(6) -0.0028(4) -0.0095(5) 0.0003(4)
C4 0.0241(6) 0.0183(5) 0.0212(5) -0.0036(4) -0.0030(4) 0.0009(4)
C5 0.0213(5) 0.0156(5) 0.0183(5) -0.0013(4) -0.0020(4) -0.0024(4)
C6 0.0201(5) 0.0149(5) 0.0192(5) -0.0007(4) -0.0024(4) -0.0030(4)
C7 0.0200(5) 0.0168(5) 0.0176(5) -0.0017(4) 0.0007(4) -0.0028(4)
C8 0.0182(5) 0.0154(5) 0.0168(5) -0.0018(4) 0.0030(4) -0.0012(4)
C9 0.0199(5) 0.0116(4) 0.0175(5) -0.0016(4) 0.0035(4) -0.0016(4)
C10 0.0145(5) 0.0167(5) 0.0201(5) -0.0011(4) 0.0033(4) 0.0007(4)
C11 0.0172(5) 0.0148(5) 0.0197(5) 0.0011(4) 0.0040(4) -0.0004(4)
C12 0.0165(5) 0.0140(4) 0.0163(5) -0.0002(4) 0.0002(4) -0.0004(4)
C13 0.0371(7) 0.0252(6) 0.0178(5) -0.0095(5) 0.0034(5) -0.0032(5)
C14 0.0162(5) 0.0221(6) 0.0296(6) 0.0026(4) -0.0041(5) -0.0036(5)

loop_
_atom_type_symbol
_atom_type_description
_atom_type_scat_dispersion_real
_atom_type_scat_dispersion_imag
_atom_type_scat_source
C C 0.0033 0.0016 'International Tables Vol C Tables 4.2.6.8 and 6.1.1.4'
H H 0.0000 0.0000 'International Tables Vol C Tables 4.2.6.8 and 6.1.1.4'
N N 0.0061 0.0033 'International Tables Vol C Tables 4.2.6.8 and 6.1.1.4'
O O 0.0106 0.0060 'International Tables Vol C Tables 4.2.6.8 and 6.1.1.4'
Br Br -0.2901 2.4595 'International Tables Vol C Tables 4.2.6.8 and 6.1.1.4'

loop_
_geom_angle_atom_site_label_1
_geom_angle_atom_site_label_2
_geom_angle_atom_site_label_3
_geom_angle
C7 N1 N2 116.91(10)
C8 N2 N1 119.67(10)
C8 N2 H1N2 117.7(13)
N1 N2 H1N2 122.6(13)
C10 N3 C12 107.86(9)
C10 N3 C9 124.22(10)
C12 N3 C9 126.68(10)
C12 N4 C11 103.86(10)
O2 N5 O3 123.61(11)
O2 N5 C11 119.47(11)
O3 N5 C11 116.91(11)
C2 C1 C6 121.13(12)
C2 C1 H1A 119.4
C6 C1 H1A 119.4
C3 C2 C1 118.82(12)
C3 C2 H2A 120.6
C1 C2 H2A 120.6
C2 C3 C4 121.70(12)
C2 C3 Br1 118.46(10)
C4 C3 Br1 119.80(11)
C5 C4 C3 118.74(12)
C5 C4 H4A 120.6
C3 C4 H4A 120.6
C4 C5 C6 120.96(11)
C4 C5 H5A 119.5
C6 C5 H5A 119.5
C5 C6 C1 118.63(11)
C5 C6 C7 120.95(11)
C1 C6 C7 120.41(11)
N1 C7 C6 115.78(11)
N1 C7 C13 124.54(11)
C6 C7 C13 119.67(10)
O1 C8 N2 121.89(11)
O1 C8 C9 120.65(10)
N2 C8 C9 117.44(10)
N3 C9 C8 109.07(9)
N3 C9 H9A 109.9
C8 C9 H9A 109.9
N3 C9 H9B 109.9
C8 C9 H9B 109.9
H9A C9 H9B 108.3
N3 C10 C11 104.02(10)
N3 C10 H10A 128.0
C11 C10 H10A 128.0
N4 C11 C10 112.94(10)
N4 C11 N5 122.29(11)
C10 C11 N5 124.74(11)
N4 C12 N3 111.32(10)
N4 C12 C14 125.61(11)
N3 C12 C14 123.07(10)
C7 C13 H13A 109.5
C7 C13 H13B 109.5
H13A C13 H13B 109.5
C7 C13 H13C 109.5
H13A C13 H13C 109.5
H13B C13 H13C 109.5
C12 C14 H14A 109.5
C12 C14 H14B 109.5
H14A C14 H14B 109.5
C12 C14 H14C 109.5
H14A C14 H14C 109.5
H14B C14 H14C 109.5

loop_
_geom_bond_atom_site_label_1
_geom_bond_atom_site_label_2
_geom_bond_distance
Br1 C3 1.8962(13)
O1 C8 1.2302(14)
O2 N5 1.2310(15)
O3 N5 1.2363(15)
N1 C7 1.2901(15)
N1 N2 1.3783(14)
N2 C8 1.3483(15)
N2 H1N2 0.81(2)
N3 C10 1.3614(15)
N3 C12 1.3779(15)
N3 C9 1.4554(15)
N4 C12 1.3223(15)
N4 C11 1.3644(16)
N5 C11 1.4264(15)
C1 C2 1.3898(19)
C1 C6 1.3992(17)
C1 H1A 0.9500
C2 C3 1.383(2)
C2 H2A 0.9500
C3 C4 1.3919(19)
C4 C5 1.3912(17)
C4 H4A 0.9500
C5 C6 1.3989(17)
C5 H5A 0.9500
C6 C7 1.4824(17)
C7 C13 1.5102(18)
C8 C9 1.5190(16)
C9 H9A 0.9900
C9 H9B 0.9900
C10 C11 1.3671(17)
C10 H10A 0.9500
C12 C14 1.4857(16)
C13 H13A 0.9800
C13 H13B 0.9800
C13 H13C 0.9800
C14 H14A 0.9800
C14 H14B 0.9800
C14 H14C 0.9800

loop_
_geom_hbond_atom_site_label_D
_geom_hbond_atom_site_label_H
_geom_hbond_atom_site_label_A
_geom_hbond_site_symmetry_A
_geom_hbond_distance_DH
_geom_hbond_distance_HA
_geom_hbond_distance_DA
_geom_hbond_angle_DHA
_geom_hbond_publ_flag
N2 H1N2 O1 3_665 0.81(2) 2.04(2) 2.8318(14) 166.6(18) yes
C9 H9A O3 2_545 0.9900 2.3100 3.1818(16) 147.00 yes
C9 H9B N4 2_645 0.9900 2.4000 3.3462(16) 160.00 yes
C10 H10A O2 2_545 0.9500 2.5600 3.4488(16) 155.00 yes

loop_
_geom_torsion_atom_site_label_1
_geom_torsion_atom_site_label_2
_geom_torsion_atom_site_label_3
_geom_torsion_atom_site_label_4
_geom_torsion
C7 N1 N2 C8 176.66(12)
C6 C1 C2 C3 0.25(19)
C1 C2 C3 C4 -1.2(2)
C1 C2 C3 Br1 176.42(10)
C2 C3 C4 C5 1.3(2)
Br1 C3 C4 C5 -176.37(9)
C3 C4 C5 C6 -0.28(19)
C4 C5 C6 C1 -0.66(18)
C4 C5 C6 C7 178.40(11)
C2 C1 C6 C5 0.68(19)
C2 C1 C6 C7 -178.39(12)
N2 N1 C7 C6 -178.98(10)
N2 N1 C7 C13 0.29(18)
C5 C6 C7 N1 24.91(17)
C1 C6 C7 N1 -156.05(12)
C5 C6 C7 C13 -154.40(12)
C1 C6 C7 C13 24.64(18)
N1 N2 C8 O1 -178.13(11)
N1 N2 C8 C9 3.34(17)
C10 N3 C9 C8 92.28(13)
C12 N3 C9 C8 -73.37(14)
O1 C8 C9 N3 18.68(16)
N2 C8 C9 N3 -162.77(10)
C12 N3 C10 C11 -0.47(13)
C9 N3 C10 C11 -168.42(10)
C12 N4 C11 C10 0.27(14)
C12 N4 C11 N5 -178.11(11)
N3 C10 C11 N4 0.13(14)
N3 C10 C11 N5 178.47(11)
O2 N5 C11 N4 -0.47(18)
O3 N5 C11 N4 178.49(12)
O2 N5 C11 C10 -178.65(12)
O3 N5 C11 C10 0.30(19)
C11 N4 C12 N3 -0.58(13)
C11 N4 C12 C14 -179.49(12)
C10 N3 C12 N4 0.69(13)
C9 N3 C12 N4 168.26(11)
C10 N3 C12 C14 179.63(11)
C9 N3 C12 C14 -12.80(18)
